data_1546185
loop_
_publ_author_name
'Tran, T. Thao'
'Panella, Jessica R.'
'Chamorro, Juan R.'
'Morey, Jennifer R.'
'McQueen, Tyrel M.'

_publ_section_title
;
 Designing Indirect-Direct Bandgap Transitions in Double Perovskites
;
_journal_name_full 'Mater. Horiz.'
_journal_paper_doi 10.1039/C7MH00239D
_journal_year 2017
_chemical_formula_sum 'Ag Cl6 Cs2 Sb'
_chemical_formula_weight 708.14
_chemical_name_systematic
;
 ?
;
_space_group_IT_number 225
_symmetry_cell_setting cubic
_symmetry_space_group_name_Hall '-F 4 2 3'
_symmetry_space_group_name_H-M 'F m -3 m'
_atom_sites_solution_hydrogens none
_atom_sites_solution_primary direct
_atom_sites_solution_secondary difmap
_audit_creation_method SHELXL-97
_audit_update_record
;
2017-04-18 deposited with the CCDC.
2017-06-01 downloaded from the CCDC.
;
_cell_angle_alpha 90.00
_cell_angle_beta 90.00
_cell_angle_gamma 90.00
_cell_formula_units_Z 4
_cell_length_a 10.664(10)
_cell_length_b 10.664(10)
_cell_length_c 10.664(10)
_cell_measurement_reflns_used 787
_cell_measurement_temperature 213(2)
_cell_measurement_theta_max 27.11
_cell_measurement_theta_min 3.31
_cell_volume 1213(2)
_computing_cell_refinement 'SAINT v7.60A (Bruker-Nonius, 2013)'
_computing_data_collection 'APEX2 v2013.4-1 (Bruker-Nonius, 2013)'
_computing_data_reduction 'SAINT v7.60A (Bruker-Nonius, 2013)'
_computing_structure_refinement 'SHELXS v6.12 (G.M. Sheldrick, 1997)'
_computing_structure_solution 'SHELXS v6.12 (G.M. Sheldrick, 1997)'
_diffrn_ambient_temperature 213(2)
_diffrn_detector_area_resol_mean 4K
_diffrn_measured_fraction_theta_full 1.000
_diffrn_measured_fraction_theta_max 1.000
_diffrn_measurement_device_type 'Bruker APEX II'
_diffrn_measurement_method CCD
_diffrn_radiation_monochromator graphite
_diffrn_radiation_source 'fine-focus sealed tube'
_diffrn_radiation_type MoK\a
_diffrn_radiation_wavelength 0.71073
_diffrn_reflns_av_R_equivalents 0.0222
_diffrn_reflns_av_sigmaI/netI 0.0143
_diffrn_reflns_limit_h_max 13
_diffrn_reflns_limit_h_min -6
_diffrn_reflns_limit_k_max 6
_diffrn_reflns_limit_k_min -12
_diffrn_reflns_limit_l_max 6
_diffrn_reflns_limit_l_min -13
_diffrn_reflns_number 787
_diffrn_reflns_theta_full 27.11
_diffrn_reflns_theta_max 27.11
_diffrn_reflns_theta_min 3.31
_diffrn_standards_decay_% 0.0
_exptl_absorpt_coefficient_mu 11.018
_exptl_absorpt_correction_T_max 0.7354
_exptl_absorpt_correction_T_min 0.6236
_exptl_absorpt_correction_type empirical
_exptl_absorpt_process_details 'SAINT v7.60A'
_exptl_crystal_colour Dark-green
_exptl_crystal_density_diffrn 3.878
_exptl_crystal_density_method 'not measured'
_exptl_crystal_description Cubic
_exptl_crystal_F_000 1240
_exptl_crystal_size_max 0.08
_exptl_crystal_size_mid 0.08
_exptl_crystal_size_min 0.08
_refine_diff_density_max 0.219
_refine_diff_density_min -0.287
_refine_diff_density_rms 0.053
_refine_ls_extinction_coef 0.00122(8)
_refine_ls_extinction_expression Fc^*^=kFc[1+0.001xFc^2^\l^3^/sin(2\q)]^-1/4^
_refine_ls_extinction_method SHELXL
_refine_ls_goodness_of_fit_ref 1.017
_refine_ls_hydrogen_treatment none
_refine_ls_matrix_type full
_refine_ls_number_parameters 8
_refine_ls_number_reflns 98
_refine_ls_number_restraints 0
_refine_ls_restrained_S_all 1.017
_refine_ls_R_factor_all 0.0101
_refine_ls_R_factor_gt 0.0088
_refine_ls_shift/su_max 0.000
_refine_ls_shift/su_mean 0.000
_refine_ls_structure_factor_coef Fsqd
_refine_ls_weighting_details 'calc w=1/[\s^2^(Fo^2^)+(0.0100P)^2^+1.3000P] where P=(Fo^2^+2Fc^2^)/3'
_refine_ls_weighting_scheme calc
_refine_ls_wR_factor_gt 0.0252
_refine_ls_wR_factor_ref 0.0258
_reflns_number_gt 88
_reflns_number_total 98
_reflns_threshold_expression >2sigma(I)
_cod_data_source_file c7mh00239d2.cif
_cod_data_source_block Cs2AgSbCl6
_cod_depositor_comments
;
The following automatic conversions were performed:

'_symmetry_cell_setting' value 'Cubic' changed to 'cubic' according
to
/home/data/users/saulius/crontab/automatic-downloads/rss-feeds/RSC/lib/dictionaries/cif_core.dic
dictionary named 'cif_core.dic' version 2.4.2 from 2011-04-26.

'_exptl_absorpt_correction_type' value 'Empirical' changed to
'empirical' according to
/home/data/users/saulius/crontab/automatic-downloads/rss-feeds/RSC/lib/dictionaries/cif_core.dic
dictionary named 'cif_core.dic' version 2.4.2 from 2011-04-26.

Automatic conversion script
Id: cif_fix_values 4973 2017-02-22 13:04:09Z antanas 
;
_cod_original_cell_volume 1212.9(19)
_cod_original_sg_symbol_H-M Fm-3m
_cod_database_code 1546185

loop_
_symmetry_equiv_pos_as_xyz
'x, y, z'
'-x, -y, z'
'-x, y, -z'
'x, -y, -z'
'z, x, y'
'z, -x, -y'
'-z, -x, y'
'-z, x, -y'
'y, z, x'
'-y, z, -x'
'y, -z, -x'
'-y, -z, x'
'y, x, -z'
'-y, -x, -z'
'y, -x, z'
'-y, x, z'
'x, z, -y'
'-x, z, y'
'-x, -z, -y'
'x, -z, y'
'z, y, -x'
'z, -y, x'
'-z, y, x'
'-z, -y, -x'
'x, y+1/2, z+1/2'
'-x, -y+1/2, z+1/2'
'-x, y+1/2, -z+1/2'
'x, -y+1/2, -z+1/2'
'z, x+1/2, y+1/2'
'z, -x+1/2, -y+1/2'
'-z, -x+1/2, y+1/2'
'-z, x+1/2, -y+1/2'
'y, z+1/2, x+1/2'
'-y, z+1/2, -x+1/2'
'y, -z+1/2, -x+1/2'
'-y, -z+1/2, x+1/2'
'y, x+1/2, -z+1/2'
'-y, -x+1/2, -z+1/2'
'y, -x+1/2, z+1/2'
'-y, x+1/2, z+1/2'
'x, z+1/2, -y+1/2'
'-x, z+1/2, y+1/2'
'-x, -z+1/2, -y+1/2'
'x, -z+1/2, y+1/2'
'z, y+1/2, -x+1/2'
'z, -y+1/2, x+1/2'
'-z, y+1/2, x+1/2'
'-z, -y+1/2, -x+1/2'
'x+1/2, y, z+1/2'
'-x+1/2, -y, z+1/2'
'-x+1/2, y, -z+1/2'
'x+1/2, -y, -z+1/2'
'z+1/2, x, y+1/2'
'z+1/2, -x, -y+1/2'
'-z+1/2, -x, y+1/2'
'-z+1/2, x, -y+1/2'
'y+1/2, z, x+1/2'
'-y+1/2, z, -x+1/2'
'y+1/2, -z, -x+1/2'
'-y+1/2, -z, x+1/2'
'y+1/2, x, -z+1/2'
'-y+1/2, -x, -z+1/2'
'y+1/2, -x, z+1/2'
'-y+1/2, x, z+1/2'
'x+1/2, z, -y+1/2'
'-x+1/2, z, y+1/2'
'-x+1/2, -z, -y+1/2'
'x+1/2, -z, y+1/2'
'z+1/2, y, -x+1/2'
'z+1/2, -y, x+1/2'
'-z+1/2, y, x+1/2'
'-z+1/2, -y, -x+1/2'
'x+1/2, y+1/2, z'
'-x+1/2, -y+1/2, z'
'-x+1/2, y+1/2, -z'
'x+1/2, -y+1/2, -z'
'z+1/2, x+1/2, y'
'z+1/2, -x+1/2, -y'
'-z+1/2, -x+1/2, y'
'-z+1/2, x+1/2, -y'
'y+1/2, z+1/2, x'
'-y+1/2, z+1/2, -x'
'y+1/2, -z+1/2, -x'
'-y+1/2, -z+1/2, x'
'y+1/2, x+1/2, -z'
'-y+1/2, -x+1/2, -z'
'y+1/2, -x+1/2, z'
'-y+1/2, x+1/2, z'
'x+1/2, z+1/2, -y'
'-x+1/2, z+1/2, y'
'-x+1/2, -z+1/2, -y'
'x+1/2, -z+1/2, y'
'z+1/2, y+1/2, -x'
'z+1/2, -y+1/2, x'
'-z+1/2, y+1/2, x'
'-z+1/2, -y+1/2, -x'
'-x, -y, -z'
'x, y, -z'
'x, -y, z'
'-x, y, z'
'-z, -x, -y'
'-z, x, y'
'z, x, -y'
'z, -x, y'
'-y, -z, -x'
'y, -z, x'
'-y, z, x'
'y, z, -x'
'-y, -x, z'
'y, x, z'
'-y, x, -z'
'y, -x, -z'
'-x, -z, y'
'x, -z, -y'
'x, z, y'
'-x, z, -y'
'-z, -y, x'
'-z, y, -x'
'z, -y, -x'
'z, y, x'
'-x, -y+1/2, -z+1/2'
'x, y+1/2, -z+1/2'
'x, -y+1/2, z+1/2'
'-x, y+1/2, z+1/2'
'-z, -x+1/2, -y+1/2'
'-z, x+1/2, y+1/2'
'z, x+1/2, -y+1/2'
'z, -x+1/2, y+1/2'
'-y, -z+1/2, -x+1/2'
'y, -z+1/2, x+1/2'
'-y, z+1/2, x+1/2'
'y, z+1/2, -x+1/2'
'-y, -x+1/2, z+1/2'
'y, x+1/2, z+1/2'
'-y, x+1/2, -z+1/2'
'y, -x+1/2, -z+1/2'
'-x, -z+1/2, y+1/2'
'x, -z+1/2, -y+1/2'
'x, z+1/2, y+1/2'
'-x, z+1/2, -y+1/2'
'-z, -y+1/2, x+1/2'
'-z, y+1/2, -x+1/2'
'z, -y+1/2, -x+1/2'
'z, y+1/2, x+1/2'
'-x+1/2, -y, -z+1/2'
'x+1/2, y, -z+1/2'
'x+1/2, -y, z+1/2'
'-x+1/2, y, z+1/2'
'-z+1/2, -x, -y+1/2'
'-z+1/2, x, y+1/2'
'z+1/2, x, -y+1/2'
'z+1/2, -x, y+1/2'
'-y+1/2, -z, -x+1/2'
'y+1/2, -z, x+1/2'
'-y+1/2, z, x+1/2'
'y+1/2, z, -x+1/2'
'-y+1/2, -x, z+1/2'
'y+1/2, x, z+1/2'
'-y+1/2, x, -z+1/2'
'y+1/2, -x, -z+1/2'
'-x+1/2, -z, y+1/2'
'x+1/2, -z, -y+1/2'
'x+1/2, z, y+1/2'
'-x+1/2, z, -y+1/2'
'-z+1/2, -y, x+1/2'
'-z+1/2, y, -x+1/2'
'z+1/2, -y, -x+1/2'
'z+1/2, y, x+1/2'
'-x+1/2, -y+1/2, -z'
'x+1/2, y+1/2, -z'
'x+1/2, -y+1/2, z'
'-x+1/2, y+1/2, z'
'-z+1/2, -x+1/2, -y'
'-z+1/2, x+1/2, y'
'z+1/2, x+1/2, -y'
'z+1/2, -x+1/2, y'
'-y+1/2, -z+1/2, -x'
'y+1/2, -z+1/2, x'
'-y+1/2, z+1/2, x'
'y+1/2, z+1/2, -x'
'-y+1/2, -x+1/2, z'
'y+1/2, x+1/2, z'
'-y+1/2, x+1/2, -z'
'y+1/2, -x+1/2, -z'
'-x+1/2, -z+1/2, y'
'x+1/2, -z+1/2, -y'
'x+1/2, z+1/2, y'
'-x+1/2, z+1/2, -y'
'-z+1/2, -y+1/2, x'
'-z+1/2, y+1/2, -x'
'z+1/2, -y+1/2, -x'
'z+1/2, y+1/2, x'

loop_
_atom_site_label
_atom_site_type_symbol
_atom_site_fract_x
_atom_site_fract_y
_atom_site_fract_z
_atom_site_U_iso_or_equiv
_atom_site_adp_type
_atom_site_occupancy
_atom_site_symmetry_multiplicity
_atom_site_calc_flag
_atom_site_refinement_flags
Cs Cs 0.2500 0.2500 0.2500 0.0302(2) Uani 1 24 d S
Sb Sb 0.0000 0.0000 0.0000 0.0121(2) Uani 1 48 d S
Ag Ag 0.5000 0.0000 0.0000 0.0174(2) Uani 1 48 d S
Cl Cl 0.24627(9) 0.0000 0.0000 0.0343(3) Uani 1 8 d S

loop_
_atom_site_aniso_label
_atom_site_aniso_U_11
_atom_site_aniso_U_22
_atom_site_aniso_U_33
_atom_site_aniso_U_23
_atom_site_aniso_U_13
_atom_site_aniso_U_12
Cs 0.0302(2) 0.0302(2) 0.0302(2) 0.000 0.000 0.000
Sb 0.0121(2) 0.0121(2) 0.0121(2) 0.000 0.000 0.000
Ag 0.0174(2) 0.0174(2) 0.0174(2) 0.000 0.000 0.000
Cl 0.0166(5) 0.0431(4) 0.0431(4) 0.000 0.000 0.000

loop_
_atom_type_symbol
_atom_type_description
_atom_type_scat_dispersion_real
_atom_type_scat_dispersion_imag
_atom_type_scat_source
Cl Cl 0.1484 0.1585 'International Tables Vol C Tables 4.2.6.8 and 6.1.1.4'
Ag Ag -0.8971 1.1015 'International Tables Vol C Tables 4.2.6.8 and 6.1.1.4'
Sb Sb -0.5866 1.5461 'International Tables Vol C Tables 4.2.6.8 and 6.1.1.4'
Cs Cs -0.3680 2.1192 'International Tables Vol C Tables 4.2.6.8 and 6.1.1.4'

loop_
_geom_angle_atom_site_label_1
_geom_angle_atom_site_label_2
_geom_angle_atom_site_label_3
_geom_angle
_geom_angle_site_symmetry_1
_geom_angle_site_symmetry_3
Cl Cs Cl 120.0 81 .
Cl Cs Cl 178.79(3) 81 9
Cl Cs Cl 59.01(2) . 9
Cl Cs Cl 60.99(2) 81 53
Cl Cs Cl 120.0 . 53
Cl Cs Cl 120.0 9 53
Cl Cs Cl 120.0 81 5
Cl Cs Cl 59.01(2) . 5
Cl Cs Cl 59.01(2) 9 5
Cl Cs Cl 178.79(3) 53 5
Cl Cs Cl 60.99(2) 81 25
Cl Cs Cl 178.79(3) . 25
Cl Cs Cl 120.0 9 25
Cl Cs Cl 60.99(2) 53 25
Cl Cs Cl 120.0 5 25
Cl Cs Cl 90.0 81 153
Cl Cs Cl 60.99(2) . 153
Cl Cs Cl 90.0 9 153
Cl Cs Cl 59.01(2) 53 153
Cl Cs Cl 120.0 5 153
Cl Cs Cl 120.0 25 153
Cl Cs Cl 90.0 81 129
Cl Cs Cl 120.0 . 129
Cl Cs Cl 90.0 9 129
Cl Cs Cl 120.0 53 129
Cl Cs Cl 60.99(2) 5 129
Cl Cs Cl 59.01(2) 25 129
Cl Cs Cl 178.79(3) 153 129
Cl Cs Cl 59.01(2) 81 173
Cl Cs Cl 60.99(2) . 173
Cl Cs Cl 120.0 9 173
Cl Cs Cl 90.0 53 173
Cl Cs Cl 90.0 5 173
Cl Cs Cl 120.0 25 173
Cl Cs Cl 60.99(2) 153 173
Cl Cs Cl 120.0 129 173
Cl Cs Cl 120.0 81 145
Cl Cs Cl 90.0 . 145
Cl Cs Cl 60.99(2) 9 145
Cl Cs Cl 59.01(2) 53 145
Cl Cs Cl 120.0 5 145
Cl Cs Cl 90.0 25 145
Cl Cs Cl 59.01(2) 153 145
Cl Cs Cl 120.0 129 145
Cl Cs Cl 120.0 173 145
Cl Cs Cl 59.01(2) 81 169
Cl Cs Cl 90.0 . 169
Cl Cs Cl 120.0 9 169
Cl Cs Cl 120.0 53 169
Cl Cs Cl 60.99(2) 5 169
Cl Cs Cl 90.0 25 169
Cl Cs Cl 120.0 153 169
Cl Cs Cl 60.99(2) 129 169
Cl Cs Cl 59.01(2) 173 169
Cl Cs Cl 178.79(3) 145 169
Cl Cs Cl 120.0 81 125
Cl Cs Cl 120.0 . 125
Cl Cs Cl 60.99(2) 9 125
Cl Cs Cl 90.0 53 125
Cl Cs Cl 90.0 5 125
Cl Cs Cl 59.01(2) 25 125
Cl Cs Cl 120.0 153 125
Cl Cs Cl 59.01(2) 129 125
Cl Cs Cl 178.79(3) 173 125
Cl Cs Cl 60.99(2) 145 125
Cl Cs Cl 120.0 169 125
Cl Sb Cl 90.0 105 101
Cl Sb Cl 90.0 105 97
Cl Sb Cl 90.0 101 97
Cl Sb Cl 90.0 105 .
Cl Sb Cl 90.0 101 .
Cl Sb Cl 180.0 97 .
Cl Sb Cl 90.0 105 5
Cl Sb Cl 180.0 101 5
Cl Sb Cl 90.0 97 5
Cl Sb Cl 90.0 . 5
Cl Sb Cl 180.0 105 9
Cl Sb Cl 90.0 101 9
Cl Sb Cl 90.0 97 9
Cl Sb Cl 90.0 . 9
Cl Sb Cl 90.0 5 9
Cl Ag Cl 90.0 153 173
Cl Ag Cl 90.0 153 .
Cl Ag Cl 90.0 173 .
Cl Ag Cl 90.0 153 77_545
Cl Ag Cl 180.0 173 77_545
Cl Ag Cl 90.0 . 77_545
Cl Ag Cl 90.0 153 97_655
Cl Ag Cl 90.0 173 97_655
Cl Ag Cl 180.0 . 97_655
Cl Ag Cl 90.0 77_545 97_655
Cl Ag Cl 180.0 153 57_554
Cl Ag Cl 90.0 173 57_554
Cl Ag Cl 90.0 . 57_554
Cl Ag Cl 90.0 77_545 57_554
Cl Ag Cl 90.0 97_655 57_554
Sb Cl Ag 180.0 . .
Sb Cl Cs 90.605(14) . 25_544
Ag Cl Cs 89.395(14) . 25_544
Sb Cl Cs 90.605(14) . .
Ag Cl Cs 89.395(14) . .
Cs Cl Cs 178.79(3) 25_544 .
Sb Cl Cs 90.605(14) . 169
Ag Cl Cs 89.395(14) . 169
Cs Cl Cs 90.0 25_544 169
Cs Cl Cs 90.0 . 169
Sb Cl Cs 90.605(14) . 145
Ag Cl Cs 89.395(14) . 145
Cs Cl Cs 90.0 25_544 145
Cs Cl Cs 90.0 . 145
Cs Cl Cs 178.79(3) 169 145

loop_
_geom_bond_atom_site_label_1
_geom_bond_atom_site_label_2
_geom_bond_distance
_geom_bond_site_symmetry_2
Cs Cl 3.771(3) 81
Cs Cl 3.771(3) .
Cs Cl 3.771(3) 9
Cs Cl 3.771(3) 53
Cs Cl 3.771(3) 5
Cs Cl 3.771(3) 25
Cs Cl 3.771(3) 153
Cs Cl 3.771(3) 129
Cs Cl 3.771(3) 173
Cs Cl 3.771(3) 145
Cs Cl 3.771(3) 169
Cs Cl 3.771(3) 125
Sb Cl 2.626(3) 105
Sb Cl 2.626(3) 101
Sb Cl 2.626(3) 97
Sb Cl 2.626(3) .
Sb Cl 2.626(3) 5
Sb Cl 2.626(3) 9
Ag Cl 2.706(3) 153
Ag Cl 2.706(3) 173
Ag Cl 2.706(3) .
Ag Cl 2.706(3) 77_545
Ag Cl 2.706(3) 97_655
Ag Cl 2.706(3) 57_554
